data_2201421
loop_
_publ_author_name
'Mauro F.A. Adamo'
'Stefano Chimichi'
'Donato Donati'
'Piero Sarti-Fantoni'

_publ_section_title
;
 Triethylammonium
 8-acetyl-3-methyl-9-phenyl-7-oxo-2-azaspiro[4.5]dec-2-ene-4-nitronate
;
_journal_issue 10
_journal_name_full 'Acta Crystallographica Section E'
_journal_page_first o1125
_journal_page_last o1127
_journal_paper_doi 10.1107/S1600536802016598
_journal_volume 58
_journal_year 2002
_chemical_formula_moiety 'C17 H17 N2 O5 , C6 H16 N'
_chemical_formula_sum 'C23 H33 N3 O5'
_chemical_formula_weight 431.52
_chemical_melting_point 428
_chemical_name_systematic
;
Triethylammonium 8-Acetyl-3-methyl-9-phenyl-7-oxo-2-azaspiro
[4.5]dec-2-en-4-nitronate
;
_space_group_IT_number 9
_symmetry_cell_setting monoclinic
_symmetry_space_group_name_Hall 'C -2yc'
_symmetry_space_group_name_H-M 'C 1 c 1'
_atom_sites_solution_hydrogens geom
_atom_sites_solution_primary direct
_atom_sites_solution_secondary difmap
_cell_angle_alpha 90.00
_cell_angle_beta 108.550(10)
_cell_angle_gamma 90.00
_cell_formula_units_Z 4
_cell_length_a 21.815(3)
_cell_length_b 10.464(2)
_cell_length_c 11.222(2)
_cell_measurement_reflns_used 44
_cell_measurement_temperature 293(3)
_cell_measurement_theta_max 25
_cell_measurement_theta_min 3
_cell_volume 2428.6(7)
_computing_cell_refinement XSCANS
_computing_data_collection 'XSCANS (Siemens, 1996)'
_computing_data_reduction XSCANS
_computing_molecular_graphics 'ORTEP3 (Farrugia, 1997)'
_computing_publication_material 'PLATON (Spek, 1990)'
_computing_structure_refinement 'SHELXL97 (Sheldrick, 1997)'
_computing_structure_solution 'SHELXS97 (Sheldrick, 1997)'
_diffrn_ambient_temperature 293(2)
_diffrn_measured_fraction_theta_full 0.998
_diffrn_measured_fraction_theta_max 0.998
_diffrn_measurement_device_type 'Siemens P4'
_diffrn_measurement_method '\w scans'
_diffrn_radiation_monochromator graphite
_diffrn_radiation_source 'sealed tube'
_diffrn_radiation_type 'Mo K\a'
_diffrn_radiation_wavelength 0.71073
_diffrn_reflns_av_R_equivalents 0.0173
_diffrn_reflns_av_sigmaI/netI 0.0241
_diffrn_reflns_limit_h_max 30
_diffrn_reflns_limit_h_min -30
_diffrn_reflns_limit_k_max 14
_diffrn_reflns_limit_k_min -14
_diffrn_reflns_limit_l_max 15
_diffrn_reflns_limit_l_min -15
_diffrn_reflns_number 7207
_diffrn_reflns_reduction_process
;
 ?
;
_diffrn_reflns_theta_full 30.00
_diffrn_reflns_theta_max 30.00
_diffrn_reflns_theta_min 2.69
_diffrn_standards_decay_% 0
_diffrn_standards_interval_count 97
_diffrn_standards_number 3
_exptl_absorpt_coefficient_mu 0.083
_exptl_absorpt_correction_type none
_exptl_crystal_colour ' colourless       '
_exptl_crystal_density_diffrn 1.180
_exptl_crystal_density_method 'Not Measured'
_exptl_crystal_description ' needles         '
_exptl_crystal_F_000 928
_exptl_crystal_size_max 0.4
_exptl_crystal_size_mid 0.4
_exptl_crystal_size_min 0.2
_refine_diff_density_max 0.21
_refine_diff_density_min -0.13
_refine_ls_extinction_method none
_refine_ls_goodness_of_fit_ref 0.995
_refine_ls_hydrogen_treatment mixed
_refine_ls_matrix_type full
_refine_ls_number_parameters 345
_refine_ls_number_reflns 3539
_refine_ls_number_restraints 2
_refine_ls_restrained_S_all 0.995
_refine_ls_R_factor_all 0.0607
_refine_ls_R_factor_gt 0.0432
_refine_ls_shift/su_max 0.014
_refine_ls_shift/su_mean 0.001
_refine_ls_structure_factor_coef Fsqd
_refine_ls_weighting_details 'calc w = 1/[\s^2^(Fo^2^)+(0.0828P)^2^] where P = (Fo^2^+2Fc^2^)/3'
_refine_ls_weighting_scheme calc
_refine_ls_wR_factor_gt 0.1129
_refine_ls_wR_factor_ref 0.1248
_reflns_number_gt 2723
_reflns_number_total 3539
_reflns_threshold_expression I>2\s(I)
_cod_data_source_file cm6016.cif
_cod_data_source_block I
_cod_original_sg_symbol_H-M 'C c'
_cod_database_code 2201421
_cod_database_fobs_code 2201421

loop_
_symmetry_equiv_pos_as_xyz
'x, y, z'
'x, -y, 1/2+z'
'1/2+x, 1/2+y, z'
'1/2+x, 1/2-y, 1/2+z'

loop_
_atom_site_aniso_label
_atom_site_aniso_U_11
_atom_site_aniso_U_22
_atom_site_aniso_U_33
_atom_site_aniso_U_12
_atom_site_aniso_U_13
_atom_site_aniso_U_23
O1 0.0482(10) 0.0493(10) 0.0930(15) -0.0093(8) 0.0232(10) 0.0147(10)
O2 0.0382(8) 0.0472(9) 0.0393(8) 0.0048(7) -0.0007(6) -0.0100(7)
O3 0.0366(9) 0.0781(13) 0.0583(10) 0.0178(9) 0.0052(8) 0.0044(9)
O4 0.0503(10) 0.0753(13) 0.0405(8) 0.0111(9) -0.0016(7) -0.0148(8)
O5 0.0411(10) 0.126(2) 0.0686(14) 0.0160(12) 0.0034(10) 0.0247(14)
N1 0.0536(11) 0.0428(9) 0.0348(9) 0.0023(9) 0.0113(8) -0.0063(8)
N2 0.0375(10) 0.0502(11) 0.0412(10) 0.0072(8) 0.0042(8) 0.0032(8)
C1 0.0325(9) 0.0350(10) 0.0346(9) 0.0014(8) 0.0083(8) 0.0012(8)
C2 0.0361(9) 0.0306(9) 0.0315(9) 0.0012(7) 0.0075(7) 0.0019(7)
C3 0.0337(9) 0.0338(9) 0.0377(10) -0.0008(8) 0.0101(8) 0.0014(8)
C4 0.0344(9) 0.0336(9) 0.0317(9) 0.0030(8) 0.0041(7) -0.0018(8)
C5 0.0453(12) 0.0357(10) 0.0432(11) 0.0055(9) 0.0125(9) 0.0091(9)
C6 0.0387(10) 0.0381(10) 0.0356(10) -0.0018(8) 0.0095(8) 0.0045(8)
C7 0.0394(10) 0.0316(9) 0.0423(10) 0.0011(8) 0.0140(8) 0.0046(8)
C8 0.0706(18) 0.0446(13) 0.0443(13) 0.0067(12) 0.0176(12) 0.0085(11)
C9 0.106(3) 0.0512(16) 0.0673(19) 0.0092(16) 0.0350(18) 0.0250(14)
C10 0.100(3) 0.0364(14) 0.095(3) -0.0044(16) 0.037(2) 0.0147(16)
C11 0.087(2) 0.0393(13) 0.085(2) -0.0135(15) 0.0153(18) -0.0085(15)
C12 0.0666(16) 0.0372(11) 0.0498(13) -0.0050(12) 0.0059(12) -0.0002(11)
C13 0.0481(12) 0.0379(10) 0.0400(11) 0.0036(9) 0.0152(9) 0.0012(8)
C14 0.0349(10) 0.0389(10) 0.0367(10) 0.0043(8) 0.0070(8) 0.0004(8)
C15 0.0641(17) 0.077(2) 0.0710(18) 0.0127(15) 0.0283(15) -0.0187(16)
C16 0.0388(12) 0.0519(13) 0.0625(15) 0.0084(10) 0.0173(11) 0.0116(11)
C17 0.069(2) 0.110(3) 0.090(2) 0.035(2) 0.043(2) 0.011(2)
N3 0.0531(12) 0.0605(13) 0.0446(11) 0.0079(10) 0.0024(9) 0.0052(10)
C18 0.124(4) 0.0615(19) 0.073(2) -0.004(2) 0.032(2) -0.0031(17)
C19 0.0588(18) 0.095(3) 0.093(3) 0.0086(17) 0.0328(19) -0.010(2)
C20 0.0542(16) 0.079(2) 0.0634(18) 0.0094(15) 0.0199(14) 0.0016(15)
C21 0.070(2) 0.078(2) 0.106(3) -0.0058(19) 0.018(2) -0.004(2)
C22 0.125(4) 0.231(8) 0.065(2) 0.002(5) 0.049(3) 0.014(4)
C23 0.171(6) 0.084(3) 0.142(5) -0.051(4) -0.009(5) 0.009(3)

loop_
_atom_site_label
_atom_site_fract_x
_atom_site_fract_y
_atom_site_fract_z
_atom_site_U_iso_or_equiv
_atom_site_thermal_displace_type
_atom_site_calc_flag
_atom_site_refinement_flags
_atom_site_occupancy
_atom_site_type_symbol
O1 0.17473(10) 0.60683(19) 0.0287(2) 0.0633(7) Uani . . 1.000 O
O2 0.06787(8) 0.61062(16) 0.22264(15) 0.0446(5) Uani . . 1.000 O
O3 -0.14099(9) 0.6493(2) -0.02743(19) 0.0600(6) Uani . . 1.000 O
O4 -0.08001(10) 0.5440(2) -0.11724(17) 0.0592(6) Uani . . 1.000 O
O5 0.23920(11) 0.3558(3) 0.1935(2) 0.0819(9) Uani . . 1.000 O
N1 0.02610(11) 0.67852(18) 0.27551(18) 0.0444(6) Uani . . 1.000 N
N2 -0.08550(9) 0.6024(2) -0.01949(18) 0.0449(6) Uani . . 1.000 N
C1 0.13438(10) 0.39925(19) 0.05260(19) 0.0346(5) Uani . . 1.000 C
C2 0.10193(10) 0.35869(19) 0.15068(18) 0.0335(5) Uani . . 1.000 C
C3 0.03275(10) 0.4114(2) 0.1140(2) 0.0354(5) Uani . . 1.000 C
C4 0.03063(10) 0.55664(19) 0.10056(18) 0.0347(5) Uani . . 1.000 C
C5 0.06273(12) 0.5991(2) 0.0047(2) 0.0418(6) Uani . . 1.000 C
C6 0.12882(11) 0.5427(2) 0.02993(19) 0.0380(6) Uani . . 1.000 C
C7 0.10082(11) 0.2143(2) 0.1660(2) 0.0375(6) Uani . . 1.000 C
C8 0.12618(15) 0.1601(3) 0.2841(3) 0.0533(9) Uani . . 1.000 C
C9 0.1228(2) 0.0290(3) 0.2999(3) 0.0731(13) Uani . . 1.000 C
C10 0.0947(2) -0.0491(3) 0.1990(4) 0.0757(15) Uani . . 1.000 C
C11 0.0697(2) 0.0033(3) 0.0812(4) 0.0733(10) Uani . . 1.000 C
C12 0.07268(16) 0.1348(2) 0.0641(3) 0.0542(8) Uani . . 1.000 C
C13 -0.03143(12) 0.6807(2) 0.1958(2) 0.0417(6) Uani . . 1.000 C
C14 -0.03481(10) 0.6136(2) 0.0827(2) 0.0379(6) Uani . . 1.000 C
C15 -0.08378(17) 0.7484(4) 0.2288(3) 0.0691(11) Uani . . 1.000 C
C16 0.20518(12) 0.3611(3) 0.0869(3) 0.0508(8) Uani . . 1.000 C
C17 0.22978(19) 0.3340(5) -0.0204(4) 0.0855(14) Uani . . 1.000 C
N3 0.32714(12) 0.1884(3) 0.6970(2) 0.0558(7) Uani . . 1.000 N
C18 0.3275(3) 0.3253(4) 0.7341(4) 0.0860(16) Uani . . 1.000 C
C19 0.35420(18) 0.1660(4) 0.5920(4) 0.0802(15) Uani . . 1.000 C
C20 0.26075(15) 0.1334(3) 0.6720(3) 0.0653(10) Uani . . 1.000 C
C21 0.2580(2) -0.0078(4) 0.6512(4) 0.0870(14) Uani . . 1.000 C
C22 0.3179(3) 0.2315(9) 0.4724(4) 0.136(3) Uani . . 1.000 C
C23 0.3939(4) 0.3808(5) 0.7842(7) 0.146(3) Uani . . 1.000 C
H1 0.1126(14) 0.364(3) -0.029(3) 0.0415 Uiso . . 1.000 H
H2 0.1279(14) 0.391(3) 0.235(3) 0.0402 Uiso . . 1.000 H
H3A 0.0069(15) 0.372(3) 0.037(3) 0.047(7) Uiso . . 1.000 H
H3B 0.0121(16) 0.390(3) 0.178(3) 0.059(9) Uiso . . 1.000 H
H5A 0.0377(14) 0.565(2) -0.076(3) 0.039(6) Uiso . . 1.000 H
H5B 0.0620(14) 0.686(3) -0.003(3) 0.049(8) Uiso . . 1.000 H
H8 0.1486(16) 0.212(3) 0.353(3) 0.056(8) Uiso . . 1.000 H
H9 0.1381(18) -0.009(4) 0.389(4) 0.071(10) Uiso . . 1.000 H
H10 0.095(2) -0.136(4) 0.209(4) 0.073(10) Uiso . . 1.000 H
H11 0.051(2) -0.043(4) 0.006(4) 0.087(12) Uiso . . 1.000 H
H12 0.0597(15) 0.170(3) -0.017(3) 0.048(8) Uiso . . 1.000 H
H15A -0.06772 0.77705 0.31437 0.0828 Uiso . . 1.000 H
H15B -0.11945 0.69121 0.21900 0.0828 Uiso . . 1.000 H
H15C -0.09795 0.82065 0.17419 0.0828 Uiso . . 1.000 H
H17A 0.27610 0.32822 0.01001 0.1026 Uiso . . 1.000 H
H17B 0.21702 0.40174 -0.08094 0.1026 Uiso . . 1.000 H
H17C 0.21204 0.25465 -0.05916 0.1026 Uiso . . 1.000 H
H18A 0.30627 0.33303 0.79765 0.15(2) Uiso . . 1.000 H
H18B 0.30275 0.37458 0.66150 0.084(13) Uiso . . 1.000 H
H19A 0.39872 0.19511 0.61816 0.091(13) Uiso . . 1.000 H
H19B 0.35434 0.07484 0.57646 0.093(13) Uiso . . 1.000 H
H20A 0.24584 0.15241 0.74282 0.093(13) Uiso . . 1.000 H
H20B 0.23145 0.17459 0.59841 0.083(12) Uiso . . 1.000 H
H21A 0.21600 -0.03895 0.64696 0.166(9) Uiso . . 1.000 H
H21B 0.29024 -0.04868 0.71955 0.166(9) Uiso . . 1.000 H
H21C 0.26613 -0.02650 0.57382 0.166(9) Uiso . . 1.000 H
H22A 0.33908 0.21610 0.41064 0.166(9) Uiso . . 1.000 H
H22B 0.31679 0.32176 0.48698 0.166(9) Uiso . . 1.000 H
H22C 0.27458 0.19892 0.44238 0.166(9) Uiso . . 1.000 H
H23A 0.39139 0.46531 0.81566 0.166(9) Uiso . . 1.000 H
H23B 0.41304 0.38492 0.71813 0.166(9) Uiso . . 1.000 H
H23C 0.42007 0.32793 0.85102 0.166(9) Uiso . . 1.000 H
H32 0.353(2) 0.146(4) 0.763(4) 0.082(12) Uiso . . 1.000 H

loop_
_atom_type_symbol
_atom_type_description
_atom_type_scat_dispersion_real
_atom_type_scat_dispersion_imag
_atom_type_scat_source
O O 0.0106 0.0060 'International Tables Vol C Tables 4.2.6.8 and 6.1.1.4'
N N 0.0061 0.0033 'International Tables Vol C Tables 4.2.6.8 and 6.1.1.4'
H H 0.0000 0.0000 'International Tables Vol C Tables 4.2.6.8 and 6.1.1.4'
C C 0.0033 0.0016 'International Tables Vol C Tables 4.2.6.8 and 6.1.1.4'

loop_
_geom_angle_atom_site_label_1
_geom_angle_atom_site_label_2
_geom_angle_atom_site_label_3
_geom_angle
_geom_angle_publ_flag
N1 O2 C4 110.10(17) yes
O2 N1 C13 109.28(18) yes
O3 N2 O4 117.5(2) yes
O3 N2 C14 122.5(2) yes
O4 N2 C14 120.0(2) yes
C18 N3 C20 109.9(3) no
C19 N3 C20 113.1(3) no
C18 N3 C19 113.7(3) no
C18 N3 H32 107(3) no
C19 N3 H32 106(3) no
C20 N3 H32 106(3) no
C2 C1 C6 111.10(17) no
C6 C1 C16 108.8(2) no
C2 C1 C16 113.95(19) no
C3 C2 C7 109.72(18) no
C1 C2 C7 112.36(17) no
C1 C2 C3 110.14(16) no
C2 C3 C4 112.37(18) no
C5 C4 C14 114.90(18) no
O2 C4 C3 107.52(16) yes
O2 C4 C5 107.75(17) yes
C3 C4 C14 113.97(18) no
C3 C4 C5 110.71(17) no
O2 C4 C14 101.11(16) yes
C4 C5 C6 112.46(18) no
C1 C6 C5 116.16(19) no
O1 C6 C1 121.8(2) yes
O1 C6 C5 122.0(2) yes
C8 C7 C12 118.7(2) no
C2 C7 C8 119.9(2) no
C2 C7 C12 121.35(19) no
C7 C8 C9 120.4(3) no
C8 C9 C10 120.7(3) no
C9 C10 C11 119.5(3) no
C10 C11 C12 120.3(3) no
C7 C12 C11 120.4(3) no
N1 C13 C14 111.8(2) yes
C14 C13 C15 128.8(2) yes
N1 C13 C15 119.4(2) yes
C4 C14 C13 107.33(19) yes
N2 C14 C4 125.37(19) yes
N2 C14 C13 127.3(2) yes
O5 C16 C1 121.6(3) no
O5 C16 C17 122.1(3) no
C1 C16 C17 116.2(3) no
C16 C1 H1 107.1(19) no
C6 C1 H1 103.3(19) no
C2 C1 H1 111.9(19) no
C3 C2 H2 110.3(18) no
C7 C2 H2 104.8(18) no
C1 C2 H2 109.4(18) no
H3A C3 H3B 106(3) no
C2 C3 H3A 109(2) no
C4 C3 H3B 106.9(19) no
C2 C3 H3B 111(2) no
C4 C3 H3A 110.3(19) no
C4 C5 H5B 111(2) no
C4 C5 H5A 107.7(18) no
C6 C5 H5A 104.8(18) no
H5A C5 H5B 107(2) no
C6 C5 H5B 113(2) no
C7 C8 H8 119.6(19) no
C9 C8 H8 119.9(19) no
C10 C9 H9 120(2) no
C8 C9 H9 120(2) no
C9 C10 H10 120(3) no
C11 C10 H10 120(3) no
C10 C11 H11 126(3) no
C12 C11 H11 114(3) no
C11 C12 H12 120.5(19) no
C7 C12 H12 118.8(19) no
C13 C15 H15B 109.46 no
C13 C15 H15C 109.44 no
C13 C15 H15A 109.46 no
H15A C15 H15B 109.52 no
H15B C15 H15C 109.46 no
H15A C15 H15C 109.49 no
C16 C17 H17C 109.46 no
H17A C17 H17B 109.49 no
C16 C17 H17B 109.44 no
H17B C17 H17C 109.50 no
H17A C17 H17C 109.49 no
C16 C17 H17A 109.45 no
N3 C18 C23 113.4(5) yes
N3 C19 C22 114.1(4) yes
N3 C20 C21 113.4(3) yes
N3 C18 H18A 108.92 no
N3 C18 H18B 108.91 no
C23 C18 H18A 108.88 no
C23 C18 H18B 108.86 no
H18A C18 H18B 107.75 no
N3 C19 H19A 108.70 no
N3 C19 H19B 108.70 no
C22 C19 H19A 108.79 no
C22 C19 H19B 108.75 no
H19A C19 H19B 107.65 no
N3 C20 H20A 108.88 no
N3 C20 H20B 108.93 no
C21 C20 H20A 108.87 no
C21 C20 H20B 108.88 no
H20A C20 H20B 107.73 no
C20 C21 H21A 109.51 no
C20 C21 H21B 109.44 no
C20 C21 H21C 109.45 no
H21A C21 H21B 109.48 no
H21A C21 H21C 109.53 no
H21B C21 H21C 109.42 no
C19 C22 H22A 109.43 no
C19 C22 H22B 109.50 no
C19 C22 H22C 109.55 no
H22A C22 H22B 109.38 no
H22A C22 H22C 109.46 no
H22B C22 H22C 109.51 no
C18 C23 H23A 109.54 no
C18 C23 H23B 109.53 no
C18 C23 H23C 109.53 no
H23A C23 H23B 109.39 no
H23A C23 H23C 109.44 no
H23B C23 H23C 109.40 no

loop_
_geom_bond_atom_site_label_1
_geom_bond_atom_site_label_2
_geom_bond_site_symmetry_1
_geom_bond_site_symmetry_2
_geom_bond_distance
_geom_bond_publ_flag
O1 C6 . . 1.209(3) no
O2 N1 . . 1.425(3) yes
O2 C4 . . 1.466(3) yes
O3 N2 . . 1.283(3) yes
O4 N2 . . 1.294(3) yes
O5 C16 . . 1.192(4) no
N1 C13 . . 1.289(3) yes
N2 C14 . . 1.321(3) yes
N3 C20 . . 1.500(4) no
N3 C18 . . 1.491(5) no
N3 C19 . . 1.495(5) no
N3 H32 . . 0.89(4) no
C1 C6 . . 1.521(3) no
C1 C16 . . 1.521(4) no
C1 C2 . . 1.545(3) no
C2 C3 . . 1.535(3) no
C2 C7 . . 1.522(3) no
C3 C4 . . 1.527(3) yes
C4 C5 . . 1.525(3) yes
C4 C14 . . 1.500(3) yes
C5 C6 . . 1.499(4) no
C7 C8 . . 1.385(4) no
C7 C12 . . 1.389(4) no
C8 C9 . . 1.388(4) no
C9 C10 . . 1.373(5) no
C10 C11 . . 1.374(6) no
C11 C12 . . 1.394(4) no
C13 C15 . . 1.487(5) yes
C13 C14 . . 1.432(3) yes
C16 C17 . . 1.493(5) no
C1 H1 . . 0.96(3) no
C2 H2 . . 0.99(3) no
C3 H3A . . 0.96(3) no
C3 H3B . . 0.99(3) no
C5 H5A . . 0.96(3) no
C5 H5B . . 0.91(3) no
C8 H8 . . 0.94(3) no
C9 H9 . . 1.03(4) no
C10 H10 . . 0.92(4) no
C11 H11 . . 0.95(4) no
C12 H12 . . 0.94(3) no
C15 H15A . . 0.9595 no
C15 H15C . . 0.9603 no
C15 H15B . . 0.9598 no
C17 H17A . . 0.9601 no
C17 H17B . . 0.9598 no
C17 H17C . . 0.9598 no
C18 C23 . . 1.494(10) no
C19 C22 . . 1.491(7) no
C20 C21 . . 1.494(5) no
C18 H18A . . 0.9694 no
C18 H18B . . 0.9702 no
C19 H19A . . 0.9699 no
C19 H19B . . 0.9699 no
C20 H20A . . 0.9703 no
C20 H20B . . 0.9698 no
C21 H21A . . 0.9593 no
C21 H21B . . 0.9606 no
C21 H21C . . 0.9601 no
C22 H22A . . 0.9610 no
C22 H22B . . 0.9602 no
C22 H22C . . 0.9593 no
C23 H23A . . 0.9602 no
C23 H23B . . 0.9607 no
C23 H23C . . 0.9602 no

loop_
_geom_contact_atom_site_label_1
_geom_contact_atom_site_label_2
_geom_contact_distance
_geom_contact_site_symmetry_2
_geom_contact_publ_flag
O1 C17 3.212(5) . no
O1 C20 3.402(4) 2_564 no
O3 C20 3.376(4) 3_454 no
O3 C18 3.139(5) 3_454 no
O3 N3 2.974(3) 3_454 no
O3 C15 2.936(4) . no
O4 C19 3.370(5) 3_454 no
O4 C3 3.263(3) . no
O4 C5 3.032(3) . no
O4 N3 2.836(3) 3_454 no
O5 C22 3.319(6) . no
O5 C7 3.288(4) . no
O1 H17B 2.7736 . no
O1 H8 2.66(3) 2_564 no
O1 H18B 2.7222 2_564 no
O1 H20B 2.5997 2_564 no
O2 H10 2.73(4) 1_565 no
O2 H1 2.66(3) 2_565 no
O2 H2 2.63(3) . no
O3 H23C 2.8783 3_454 no
O3 H21C 2.9176 4_454 no
O3 H32 2.31(4) 3_454 no
O3 H18A 2.7269 3_454 no
O3 H15C 2.8043 . no
O3 H19B 2.6355 4_454 no
O3 H17A 2.7270 3_455 no
O3 H15B 2.6896 . no
O4 H5A 2.47(3) . no
O4 H32 1.96(4) 3_454 no
O4 H3A 2.78(3) . no
O5 H2 2.64(3) . no
N1 C1 3.352(3) 2_565 no
N2 N3 3.272(3) 3_454 no
N3 O4 2.836(3) 3_546 no
N3 N2 3.272(3) 3_546 no
N3 O3 2.974(3) 3_546 no
N1 H1 2.44(3) 2_565 no
N1 H12 2.72(3) 2_565 no
N1 H10 2.70(4) 1_565 no
N2 H23C 2.7943 3_454 no
N2 H32 2.43(4) 3_454 no
N2 H19B 2.6871 4_454 no
C1 N1 3.352(3) 2_564 no
C3 O4 3.263(3) . no
C5 O4 3.032(3) . no
C7 O5 3.288(4) . no
C15 O3 2.936(4) . no
C17 O1 3.212(5) . no
C18 O3 3.139(5) 3_546 no
C19 O4 3.370(5) 3_546 no
C20 O1 3.402(4) 2_565 no
C20 O3 3.376(4) 3_546 no
C22 O5 3.319(6) . no
C1 H12 2.87(3) . no
C3 H12 3.07(3) . no
C6 H17B 2.9915 . no
C9 H21A 3.0513 2_554 no
C10 H21A 3.0291 2_554 no
C11 H21A 3.0612 2_554 no
C11 H9 2.99(4) 2_554 no
C12 H1 2.86(3) . no
C12 H9 3.07(4) 2_554 no
C12 H3A 2.83(3) . no
C15 H22A 3.0488 3_455 no
C17 H18A 3.0202 1_554 no
C18 H22B 2.7082 . no
C19 H23B 2.7826 . no
C19 H21C 2.7461 . no
C20 H22C 2.7741 . no
C21 H19B 2.6438 . no
C22 H18B 2.7019 . no
C22 H20B 2.7582 . no
C23 H19A 2.7172 . no
H1 C12 2.86(3) . no
H1 H12 2.36(5) . no
H1 H17C 2.5684 . no
H1 O2 2.66(3) 2_564 no
H1 H17B 2.5553 . no
H1 N1 2.44(3) 2_564 no
H2 O2 2.63(3) . no
H2 O5 2.64(3) . no
H2 H8 2.26(4) . no
H3A O4 2.78(3) . no
H3A C12 2.83(3) . no
H3A H5A 2.58(4) . no
H3A H12 2.57(5) . no
H3B H19A 2.5110 4_454 no
H5A O4 2.47(3) . no
H5A H3A 2.58(4) . no
H8 H2 2.26(4) . no
H8 O1 2.66(3) 2_565 no
H9 C11 2.99(4) 2_555 no
H9 C12 3.07(4) 2_555 no
H10 N1 2.70(4) 1_545 no
H10 O2 2.73(4) 1_545 no
H12 C3 3.07(3) . no
H12 H1 2.36(5) . no
H12 H3A 2.57(5) . no
H12 N1 2.72(3) 2_564 no
H12 C1 2.87(3) . no
H15B O3 2.6896 . no
H15B H22A 2.5979 3_455 no
H15B H21B 2.4725 4_454 no
H15C O3 2.8043 . no
H17A O3 2.7270 3_545 no
H17B O1 2.7736 . no
H17B H1 2.5553 . no
H17B C6 2.9915 . no
H17C H1 2.5684 . no
H18A C17 3.0202 1_556 no
H18A H20A 2.2743 . no
H18A O3 2.7269 3_546 no
H18B C22 2.7019 . no
H18B H20B 2.5689 . no
H18B H22B 2.1486 . no
H18B O1 2.7222 2_565 no
H19A C23 2.7172 . no
H19A H23B 2.2535 . no
H19A H3B 2.5110 4_555 no
H19B C21 2.6438 . no
H19B H21C 2.1891 . no
H19B O3 2.6355 4_555 no
H19B N2 2.6871 4_555 no
H20A H18A 2.2743 . no
H20B C22 2.7582 . no
H20B H18B 2.5689 . no
H20B H22C 2.2504 . no
H20B O1 2.5997 2_565 no
H21A C9 3.0513 2_555 no
H21A C10 3.0291 2_555 no
H21A C11 3.0612 2_555 no
H21B H32 2.4161 . no
H21B H15B 2.4725 4_555 no
H21C C19 2.7461 . no
H21C H19B 2.1891 . no
H21C O3 2.9176 4_555 no
H22A C15 3.0488 3_545 no
H22A H15B 2.5979 3_545 no
H22B C18 2.7082 . no
H22B H18B 2.1486 . no
H22C C20 2.7741 . no
H22C H20B 2.2504 . no
H23B C19 2.7826 . no
H23B H19A 2.2535 . no
H23C H32 2.4127 . no
H23C O3 2.8783 3_546 no
H23C N2 2.7943 3_546 no
H32 H21B 2.4161 . no
H32 H23C 2.4127 . no
H32 O3 2.31(4) 3_546 no
H32 O4 1.96(4) 3_546 no
H32 N2 2.43(4) 3_546 no

loop_
_geom_hbond_atom_site_label_D
_geom_hbond_atom_site_label_H
_geom_hbond_atom_site_label_A
_geom_hbond_site_symmetry_A
_geom_hbond_distance_DH
_geom_hbond_distance_HA
_geom_hbond_distance_DA
_geom_hbond_angle_DHA
_geom_hbond_publ_flag
N3 H32 O3 3_546 0.89(4) 2.31(4) 2.974(3) 131(4) no
N3 H32 O4 3_546 0.89(4) 1.96(4) 2.836(3) 168(4) yes
N3 H32 N2 3_546 0.89(4) 2.43(4) 3.272(3) 158(4) no
C1 H1 N1 2_564 0.96(3) 2.44(3) 3.352(3) 159(3) yes
C5 H5A O4 . 0.96(3) 2.47(3) 3.032(3) 117(2) yes
C20 H20B O1 2_565 0.9698 2.5997 3.402(4) 140.26 yes

loop_
_geom_torsion_atom_site_label_1
_geom_torsion_atom_site_label_2
_geom_torsion_atom_site_label_3
_geom_torsion_atom_site_label_4
_geom_torsion
_geom_torsion_publ_flag
C4 O2 N1 C13 -4.9(2) no
N1 O2 C4 C3 -113.36(19) no
N1 O2 C4 C5 127.28(18) no
N1 O2 C4 C14 6.4(2) no
O2 N1 C13 C14 0.9(3) no
O2 N1 C13 C15 -179.0(2) no
O3 N2 C14 C4 177.3(2) no
O3 N2 C14 C13 -2.6(4) no
O4 N2 C14 C4 -3.8(3) yes
O4 N2 C14 C13 176.3(2) no
C20 N3 C19 C22 64.9(5) no
C18 N3 C20 C21 -172.2(3) no
C19 N3 C20 C21 59.6(4) no
C20 N3 C18 C23 169.0(4) no
C18 N3 C19 C22 -61.4(5) no
C19 N3 C18 C23 -63.1(5) no
C6 C1 C16 C17 -86.0(3) no
C16 C1 C6 O1 6.7(3) no
C16 C1 C6 C5 -175.4(2) no
C2 C1 C16 O5 -32.0(4) no
C2 C1 C16 C17 149.5(3) no
C6 C1 C16 O5 92.6(3) no
C6 C1 C2 C3 51.7(2) no
C6 C1 C2 C7 174.36(18) no
C16 C1 C2 C3 174.99(19) no
C16 C1 C2 C7 -62.4(2) no
C2 C1 C6 O1 132.9(2) no
C2 C1 C6 C5 -49.2(2) no
C1 C2 C7 C12 -56.4(3) no
C3 C2 C7 C8 -111.2(3) no
C3 C2 C7 C12 66.5(3) no
C1 C2 C7 C8 125.9(3) no
C1 C2 C3 C4 -57.3(2) no
C7 C2 C3 C4 178.46(17) no
C2 C3 C4 O2 -60.7(2) no
C2 C3 C4 C5 56.8(2) no
C2 C3 C4 C14 -171.85(17) no
C14 C4 C5 C6 178.02(17) no
C3 C4 C14 N2 -70.6(3) no
O2 C4 C14 N2 174.3(2) no
O2 C4 C14 C13 -5.7(2) no
O2 C4 C5 C6 66.2(2) no
C3 C4 C5 C6 -51.1(2) no
C5 C4 C14 C13 -121.4(2) no
C3 C4 C14 C13 109.3(2) no
C5 C4 C14 N2 58.6(3) no
C4 C5 C6 O1 -133.1(2) no
C4 C5 C6 C1 49.0(2) no
C2 C7 C8 C9 177.1(3) no
C12 C7 C8 C9 -0.7(5) no
C2 C7 C12 C11 -177.2(3) no
C8 C7 C12 C11 0.5(5) no
C7 C8 C9 C10 0.4(6) no
C8 C9 C10 C11 0.0(7) no
C9 C10 C11 C12 -0.1(7) no
C10 C11 C12 C7 -0.1(6) no
N1 C13 C14 C4 3.3(3) no
C15 C13 C14 N2 3.1(4) no
N1 C13 C14 N2 -176.8(2) no
C15 C13 C14 C4 -176.8(3) no
